data_2201511
loop_
_publ_author_name
'Anwar Usman'
'Hoong-Kun Fun'
'Lei Wang'
'Yan Zhang'
'Jian-Hua Xu'

_publ_section_title
2a',8a'-Dichloro-3,8-dioxo-1',2',2a',8a'-tetrahydrodispiro[cyclopropane-1,1'-cyclobuta[<i>b</i>]naphthalene-2',1''-cyclopropane]
_journal_issue 12
_journal_name_full 'Acta Crystallographica Section E'
_journal_page_first o1463
_journal_page_last o1465
_journal_paper_doi 10.1107/S1600536802021785
_journal_volume 58
_journal_year 2002
_chemical_formula_iupac 'C16 H12 Cl2 O2'
_chemical_formula_moiety 'C16 H12 Cl2 O2'
_chemical_formula_sum 'C16 H12 Cl2 O2'
_chemical_formula_weight 307.16
_chemical_melting_point 432.0(10)
_chemical_name_systematic
;
2a',8a'-Dichloro-3,8-dioxo-1',2',2a',8a'-tetrahydrodispiro[cyclopropane-
1,1'- cyclobuta[b]napthalene-2',1"-cyclopropane]
;
_space_group_IT_number 2
_symmetry_cell_setting triclinic
_symmetry_space_group_name_Hall '-P 1'
_symmetry_space_group_name_H-M 'P -1'
_atom_sites_solution_hydrogens geom
_atom_sites_solution_primary direct
_atom_sites_solution_secondary difmap
_audit_creation_method SHELXL-97
_cell_angle_alpha 85.47
_cell_angle_beta 73.3060(10)
_cell_angle_gamma 69.4010(10)
_cell_formula_units_Z 2
_cell_length_a 7.24300(10)
_cell_length_b 10.0455(2)
_cell_length_c 10.0831(2)
_cell_measurement_reflns_used 3828
_cell_measurement_temperature 213(2)
_cell_measurement_theta_max 28.30
_cell_measurement_theta_min 3.13
_cell_volume 657.59(2)
_computing_cell_refinement 'SAINT (Siemens, 1996)'
_computing_data_collection 'SMART (Siemens, 1996)'
_computing_data_reduction 'SAINT and SADABS'
_computing_molecular_graphics SHELXTL
_computing_publication_material
;
SHELXTL, PARST (Nardelli, 1995) and PLATON (Spek, 1990)
;
_computing_structure_refinement SHELXTL
_computing_structure_solution 'SHELXTL (Sheldrick, 1997)'
_diffrn_ambient_temperature 213(2)
_diffrn_detector_area_resol_mean 8.33
_diffrn_measured_fraction_theta_full 0.958
_diffrn_measured_fraction_theta_max 0.958
_diffrn_measurement_device_type
;
Siemens SMART CCD area-detector
;
_diffrn_measurement_method \w
_diffrn_radiation_monochromator graphite
_diffrn_radiation_source 'fine-focus sealed tube'
_diffrn_radiation_type MoK\a
_diffrn_radiation_wavelength 0.71073
_diffrn_reflns_av_R_equivalents 0.0655
_diffrn_reflns_av_sigmaI/netI 0.1143
_diffrn_reflns_limit_h_max 9
_diffrn_reflns_limit_h_min -8
_diffrn_reflns_limit_k_max 11
_diffrn_reflns_limit_k_min -12
_diffrn_reflns_limit_l_max 12
_diffrn_reflns_limit_l_min -12
_diffrn_reflns_number 3750
_diffrn_reflns_theta_full 27.00
_diffrn_reflns_theta_max 27.00
_diffrn_reflns_theta_min 3.13
_diffrn_standards_decay_% negligible
_diffrn_standards_interval_count none
_diffrn_standards_number 0
_exptl_absorpt_coefficient_mu 0.490
_exptl_absorpt_correction_T_max 0.8280
_exptl_absorpt_correction_T_min 0.7916
_exptl_absorpt_correction_type multi-scan
_exptl_absorpt_process_details '(SADABS; Sheldrick, 1996)'
_exptl_crystal_colour colorless
_exptl_crystal_density_diffrn 1.551
_exptl_crystal_density_method 'not measured'
_exptl_crystal_description block
_exptl_crystal_F_000 316
_exptl_crystal_size_max 0.50
_exptl_crystal_size_mid 0.46
_exptl_crystal_size_min 0.40
_refine_diff_density_max 0.974
_refine_diff_density_min -1.218
_refine_ls_extinction_coef 0.68(5)
_refine_ls_extinction_expression Fc^*^=kFc[1+0.001xFc^2^\l^3^/sin(2\q)]^-1/4^
_refine_ls_extinction_method SHELXTL
_refine_ls_goodness_of_fit_ref 1.073
_refine_ls_hydrogen_treatment constr
_refine_ls_matrix_type full
_refine_ls_number_parameters 182
_refine_ls_number_reflns 2753
_refine_ls_number_restraints 0
_refine_ls_restrained_S_all 1.073
_refine_ls_R_factor_all 0.0819
_refine_ls_R_factor_gt 0.0782
_refine_ls_shift/su_max 0.001
_refine_ls_shift/su_mean 0.000
_refine_ls_structure_factor_coef Fsqd
_refine_ls_weighting_details 'calc w = 1/[\s^2^(Fo^2^)+(0.1250P)^2^] where P = (Fo^2^+2Fc^2^)/3'
_refine_ls_weighting_scheme calc
_refine_ls_wR_factor_gt 0.1950
_refine_ls_wR_factor_ref 0.1988
_reflns_number_gt 2464
_reflns_number_total 2753
_reflns_threshold_expression I>2\s(I)
_cod_data_source_file lh6019.cif
_cod_data_source_block I
_cod_depositor_comments
;
The following automatic conversions were performed:
'_symmetry_cell_setting' value 'Triclinic' changed to 'triclinic'
according to '/home/saulius/struct/CIF-dictionaries/cif_core.dic'
dictionary named 'cif_core.dic' version 2.4.1 from 2010-06-29.

Automatic conversion script
Id: cif_fix_enum 1527 2010-12-29 10:47:43Z saulius 

The following automatic conversions were performed:

'_symmetry_cell_setting' value 'Triclinic' changed to 'triclinic'
according to /home/saulius/struct/CIF-dictionaries/cif_core.dic
dictionary named 'cif_core.dic' version 2.4.1 from 2010-06-29.

Automatic conversion script
Id: cif_fix_values 1715 2011-07-08 13:25:40Z adriana 
;
_cod_database_code 2201511
_cod_database_fobs_code 2201511

loop_
_symmetry_equiv_pos_as_xyz
'x, y, z'
'-x, -y, -z'

loop_
_atom_site_label
_atom_site_fract_x
_atom_site_fract_y
_atom_site_fract_z
_atom_site_U_iso_or_equiv
_atom_site_adp_type
_atom_site_calc_flag
_atom_site_refinement_flags
_atom_site_occupancy
_atom_site_disorder_assembly
_atom_site_disorder_group
_atom_site_type_symbol
Cl1 0.31434(9) 0.53664(6) 0.65750(6) 0.0284(3) Uani d . 1 . . Cl
Cl2 -0.16104(9) 0.62238(6) 0.71342(6) 0.0275(3) Uani d . 1 . . Cl
O1 0.4263(3) 0.7817(2) 0.55929(18) 0.0274(5) Uani d . 1 . . O
O2 -0.3803(3) 0.9268(2) 0.7387(2) 0.0279(5) Uani d . 1 . . O
C1 0.1680(3) 0.7113(2) 0.7254(2) 0.0158(5) Uani d . 1 . . C
C2 0.2534(3) 0.8177(2) 0.6358(2) 0.0170(5) Uani d . 1 . . C
C3 0.1157(3) 0.9690(2) 0.6523(2) 0.0163(5) Uani d . 1 . . C
C4 0.2023(4) 1.0760(3) 0.6184(2) 0.0225(5) Uani d . 1 . . C
H4 0.3443 1.0519 0.5916 0.027 Uiso calc R 1 . . H
C5 0.0775(5) 1.2176(3) 0.6247(3) 0.0275(6) Uani d . 1 . . C
H5 0.1358 1.2883 0.6039 0.033 Uiso calc R 1 . . H
C6 -0.1353(4) 1.2540(3) 0.6622(3) 0.0280(6) Uani d . 1 . . C
H6 -0.2185 1.3489 0.6637 0.034 Uiso calc R 1 . . H
C7 -0.2237(4) 1.1492(3) 0.6975(2) 0.0222(5) Uani d . 1 . . C
H7 -0.3658 1.1740 0.7231 0.027 Uiso calc R 1 . . H
C8 -0.0991(3) 1.0066(2) 0.6943(2) 0.0159(5) Uani d . 1 . . C
C9 -0.1990(3) 0.8973(2) 0.7288(2) 0.0165(5) Uani d . 1 . . C
C10 -0.0734(3) 0.7485(2) 0.7655(2) 0.0147(5) Uani d . 1 . . C
C11 -0.0781(3) 0.7471(2) 0.9195(2) 0.0159(5) Uani d . 1 . . C
C12 0.1463(3) 0.7288(2) 0.8804(2) 0.0161(5) Uani d . 1 . . C
C13 -0.2507(4) 0.8345(3) 1.0358(2) 0.0264(6) Uani d . 1 . . C
H13A -0.3788 0.8904 1.0157 0.032 Uiso calc R 1 . . H
H13B -0.2157 0.8774 1.1036 0.032 Uiso calc R 1 . . H
C14 -0.1908(4) 0.6749(3) 1.0331(2) 0.0251(6) Uani d . 1 . . C
H14B -0.1199 0.6220 1.0993 0.030 Uiso calc R 1 . . H
H14A -0.2830 0.6350 1.0114 0.030 Uiso calc R 1 . . H
C15 0.2465(4) 0.8102(3) 0.9380(3) 0.0276(6) Uani d . 1 . . C
H15A 0.1640 0.8720 1.0184 0.033 Uiso calc R 1 . . H
H15B 0.3474 0.8439 0.8730 0.033 Uiso calc R 1 . . H
C16 0.3007(4) 0.6517(3) 0.9566(3) 0.0271(6) Uani d . 1 . . C
H16B 0.4344 0.5904 0.9030 0.033 Uiso calc R 1 . . H
H16A 0.2511 0.6185 1.0484 0.033 Uiso calc R 1 . . H

loop_
_atom_site_aniso_label
_atom_site_aniso_U_11
_atom_site_aniso_U_22
_atom_site_aniso_U_33
_atom_site_aniso_U_12
_atom_site_aniso_U_13
_atom_site_aniso_U_23
Cl1 0.0235(4) 0.0179(4) 0.0309(4) 0.0011(3) 0.0030(3) -0.0049(3)
Cl2 0.0297(4) 0.0260(4) 0.0334(5) -0.0161(3) -0.0094(3) -0.0035(3)
O1 0.0144(8) 0.0348(10) 0.0265(9) -0.0061(7) 0.0000(7) 0.0049(7)
O2 0.0138(9) 0.0327(10) 0.0380(10) -0.0075(7) -0.0110(7) 0.0079(8)
C1 0.0112(9) 0.0132(10) 0.0181(10) 0.0001(8) -0.0017(8) -0.0012(8)
C2 0.0131(10) 0.0233(12) 0.0152(10) -0.0056(9) -0.0064(8) 0.0036(8)
C3 0.0166(10) 0.0201(11) 0.0134(10) -0.0070(9) -0.0062(8) 0.0043(8)
C4 0.0248(12) 0.0277(13) 0.0203(11) -0.0143(10) -0.0092(9) 0.0061(9)
C5 0.0411(15) 0.0241(12) 0.0262(12) -0.0193(11) -0.0148(11) 0.0076(9)
C6 0.0391(15) 0.0151(11) 0.0309(13) -0.0056(10) -0.0170(11) 0.0036(9)
C7 0.0222(11) 0.0190(11) 0.0237(12) -0.0023(9) -0.0099(9) 0.0014(9)
C8 0.0166(10) 0.0187(11) 0.0127(10) -0.0051(9) -0.0065(8) 0.0029(8)
C9 0.0142(10) 0.0203(11) 0.0145(10) -0.0046(9) -0.0052(8) 0.0018(8)
C10 0.0137(10) 0.0157(10) 0.0158(10) -0.0060(8) -0.0046(8) 0.0004(8)
C11 0.0152(10) 0.0162(10) 0.0152(10) -0.0045(8) -0.0042(8) 0.0026(8)
C12 0.0124(10) 0.0179(11) 0.0167(10) -0.0035(8) -0.0048(8) 0.0033(8)
C13 0.0211(12) 0.0278(13) 0.0197(11) 0.0003(10) -0.0007(9) -0.0007(9)
C14 0.0232(12) 0.0273(13) 0.0204(11) -0.0091(10) -0.0006(9) 0.0072(9)
C15 0.0301(13) 0.0341(14) 0.0273(12) -0.0175(11) -0.0147(10) 0.0062(10)
C16 0.0213(12) 0.0328(14) 0.0266(12) -0.0058(10) -0.0129(10) 0.0111(10)

loop_
_atom_type_symbol
_atom_type_description
_atom_type_scat_dispersion_real
_atom_type_scat_dispersion_imag
_atom_type_scat_source
C C 0.0033 0.0016 'International Tables Vol C Tables 4.2.6.8 and 6.1.1.4'
H H 0.0000 0.0000 'International Tables Vol C Tables 4.2.6.8 and 6.1.1.4'
O O 0.0106 0.0060 'International Tables Vol C Tables 4.2.6.8 and 6.1.1.4'
Cl Cl 0.1484 0.1585 'International Tables Vol C Tables 4.2.6.8 and 6.1.1.4'

loop_
_geom_angle_atom_site_label_1
_geom_angle_atom_site_label_2
_geom_angle_atom_site_label_3
_geom_angle
C2 C1 C12 112.53(17)
C2 C1 C10 116.73(17)
C12 C1 C10 87.88(15)
C2 C1 Cl1 109.73(15)
C12 C1 Cl1 113.80(15)
C10 C1 Cl1 114.76(15)
O1 C2 C3 121.7(2)
O1 C2 C1 121.9(2)
C3 C2 C1 116.33(18)
C4 C3 C8 119.4(2)
C4 C3 C2 119.0(2)
C8 C3 C2 121.48(19)
C5 C4 C3 120.3(2)
C5 C4 H4 119.8
C3 C4 H4 119.8
C4 C5 C6 120.1(2)
C4 C5 H5 119.9
C6 C5 H5 119.9
C7 C6 C5 120.3(2)
C7 C6 H6 119.9
C5 C6 H6 119.9
C6 C7 C8 119.9(2)
C6 C7 H7 120.0
C8 C7 H7 120.0
C7 C8 C3 119.9(2)
C7 C8 C9 118.4(2)
C3 C8 C9 121.6(2)
O2 C9 C8 121.3(2)
O2 C9 C10 120.0(2)
C8 C9 C10 118.42(18)
C9 C10 C11 109.66(16)
C9 C10 C1 116.29(17)
C11 C10 C1 88.75(15)
C9 C10 Cl2 108.72(14)
C11 C10 Cl2 115.80(14)
C1 C10 Cl2 116.46(14)
C14 C11 C13 60.24(16)
C14 C11 C12 127.45(19)
C13 C11 C12 129.1(2)
C14 C11 C10 126.07(19)
C13 C11 C10 126.69(19)
C12 C11 C10 90.93(16)
C16 C12 C11 128.12(19)
C16 C12 C15 60.48(16)
C11 C12 C15 127.4(2)
C16 C12 C1 126.87(19)
C11 C12 C1 91.77(16)
C15 C12 C1 125.41(18)
C11 C13 C14 59.83(15)
C11 C13 H13A 117.8
C14 C13 H13A 117.8
C11 C13 H13B 117.8
C14 C13 H13B 117.8
H13A C13 H13B 114.9
C11 C14 C13 59.94(15)
C11 C14 H14B 117.8
C13 C14 H14B 117.8
C11 C14 H14A 117.8
C13 C14 H14A 117.8
H14B C14 H14A 114.9
C12 C15 C16 59.38(15)
C12 C15 H15A 117.8
C16 C15 H15A 117.8
C12 C15 H15B 117.8
C16 C15 H15B 117.8
H15A C15 H15B 115.0
C12 C16 C15 60.14(15)
C12 C16 H16B 117.8
C15 C16 H16B 117.8
C12 C16 H16A 117.8
C15 C16 H16A 117.8
H16B C16 H16A 114.9

loop_
_geom_bond_atom_site_label_1
_geom_bond_atom_site_label_2
_geom_bond_site_symmetry_2
_geom_bond_distance
_geom_bond_publ_flag
Cl1 C1 . 1.770(2) ?
Cl2 C10 . 1.773(2) ?
O1 C2 . 1.210(3) ?
O2 C9 . 1.216(3) ?
C1 C2 . 1.528(3) ?
C1 C12 . 1.543(3) yes
C1 C10 . 1.587(3) ?
C2 C3 . 1.487(3) ?
C3 C4 . 1.399(3) ?
C3 C8 . 1.406(3) ?
C4 C5 . 1.386(4) ?
C4 H4 . 0.9300 ?
C5 C6 . 1.394(4) ?
C5 H5 . 0.9300 ?
C6 C7 . 1.389(4) ?
C6 H6 . 0.9300 ?
C7 C8 . 1.396(3) ?
C7 H7 . 0.9300 ?
C8 C9 . 1.484(3) ?
C9 C10 . 1.532(3) ?
C10 C11 . 1.542(3) yes
C11 C14 . 1.501(3) ?
C11 C13 . 1.503(3) ?
C11 C12 . 1.505(3) yes
C12 C16 . 1.494(3) ?
C12 C15 . 1.505(3) ?
C13 C14 . 1.507(4) ?
C13 H13A . 0.9700 ?
C13 H13B . 0.9700 ?
C14 H14B . 0.9700 ?
C14 H14A . 0.9700 ?
C15 C16 . 1.510(4) ?
C15 H15A . 0.9700 ?
C15 H15B . 0.9700 ?
C16 H16B . 0.9700 ?
C16 H16A . 0.9700 ?

loop_
_geom_hbond_atom_site_label_D
_geom_hbond_atom_site_label_H
_geom_hbond_atom_site_label_A
_geom_hbond_site_symmetry_A
_geom_hbond_distance_DH
_geom_hbond_distance_HA
_geom_hbond_distance_DA
_geom_hbond_angle_DHA
_geom_hbond_publ_flag
C15 H15B O2 1_655 0.97 2.42 3.384(4) 172 yes

loop_
_geom_torsion_atom_site_label_1
_geom_torsion_atom_site_label_2
_geom_torsion_atom_site_label_3
_geom_torsion_atom_site_label_4
_geom_torsion
C12 C1 C2 O1 107.8(2)
C10 C1 C2 O1 -152.7(2)
Cl1 C1 C2 O1 -20.0(3)
C12 C1 C2 C3 -69.6(2)
C10 C1 C2 C3 29.9(3)
Cl1 C1 C2 C3 162.62(15)
O1 C2 C3 C4 -21.8(3)
C1 C2 C3 C4 155.62(19)
O1 C2 C3 C8 155.0(2)
C1 C2 C3 C8 -27.6(3)
C8 C3 C4 C5 -0.8(3)
C2 C3 C4 C5 176.1(2)
C3 C4 C5 C6 -1.3(4)
C4 C5 C6 C7 1.9(4)
C5 C6 C7 C8 -0.5(4)
C6 C7 C8 C3 -1.5(3)
C6 C7 C8 C9 -178.3(2)
C4 C3 C8 C7 2.1(3)
C2 C3 C8 C7 -174.62(19)
C4 C3 C8 C9 178.86(19)
C2 C3 C8 C9 2.1(3)
C7 C8 C9 O2 11.3(3)
C3 C8 C9 O2 -165.5(2)
C7 C8 C9 C10 -163.04(19)
C3 C8 C9 C10 20.2(3)
O2 C9 C10 C11 -91.4(2)
C8 C9 C10 C11 83.0(2)
O2 C9 C10 C1 169.9(2)
C8 C9 C10 C1 -15.7(3)
O2 C9 C10 Cl2 36.1(2)
C8 C9 C10 Cl2 -149.46(16)
C2 C1 C10 C9 -8.9(3)
C12 C1 C10 C9 105.36(18)
Cl1 C1 C10 C9 -139.33(16)
C2 C1 C10 C11 -120.27(19)
C12 C1 C10 C11 -6.02(15)
Cl1 C1 C10 C11 109.29(15)
C2 C1 C10 Cl2 121.34(17)
C12 C1 C10 Cl2 -124.42(15)
Cl1 C1 C10 Cl2 -9.1(2)
C9 C10 C11 C14 108.8(2)
C1 C10 C11 C14 -133.7(2)
Cl2 C10 C11 C14 -14.7(3)
C9 C10 C11 C13 31.7(3)
C1 C10 C11 C13 149.2(2)
Cl2 C10 C11 C13 -91.8(2)
C9 C10 C11 C12 -111.39(18)
C1 C10 C11 C12 6.17(16)
Cl2 C10 C11 C12 125.15(15)
C14 C11 C12 C16 -9.3(4)
C13 C11 C12 C16 70.1(3)
C10 C11 C12 C16 -148.3(2)
C14 C11 C12 C15 -88.5(3)
C13 C11 C12 C15 -9.0(4)
C10 C11 C12 C15 132.6(2)
C14 C11 C12 C1 132.6(2)
C13 C11 C12 C1 -147.9(2)
C10 C11 C12 C1 -6.35(16)
C2 C1 C12 C16 -93.0(3)
C10 C1 C12 C16 148.9(2)
Cl1 C1 C12 C16 32.6(3)
C2 C1 C12 C11 124.34(18)
C10 C1 C12 C11 6.17(16)
Cl1 C1 C12 C11 -110.04(16)
C2 C1 C12 C15 -15.8(3)
C10 C1 C12 C15 -134.0(2)
Cl1 C1 C12 C15 109.8(2)
C12 C11 C13 C14 -116.0(3)
C10 C11 C13 C14 114.8(2)
C12 C11 C14 C13 118.5(3)
C10 C11 C14 C13 -115.8(2)
C11 C12 C15 C16 117.4(3)
C1 C12 C15 C16 -116.3(2)
C11 C12 C16 C15 -116.3(3)
C1 C12 C16 C15 114.1(2)
